data_2238020
loop_
_publ_author_name
'Kannan, Piskala Subburaman'
'Yuvaraj, PanneerSelvam'
'Manivannan, Karthikeyan'
'Reddy, Boreddy Siva Rami'
'SubbiahPandi, Arunachalathevar'

_publ_section_title
;
 Methyl
 5''-chloro-1',1''-dimethyl-2,2''-dioxodispiro[indoline-3,2'-pyrrolidine-3',3''-indoline]-4'-carboxylate
;
_journal_coeditor_code SJ5312
_journal_issue 6
_journal_name_full 'Acta Crystallographica Section E'
_journal_page_first o825
_journal_page_last o826
_journal_paper_doi 10.1107/S1600536813011501
_journal_volume 69
_journal_year 2013
_chemical_formula_iupac 'C22 H20 Cl N3 O4'
_chemical_formula_moiety 'C22 H20 Cl N3 O4'
_chemical_formula_sum 'C22 H20 Cl N3 O4'
_chemical_formula_weight 425.86
_chemical_name_systematic
'Methyl 5''-chloro-1',1''-dimethyl-2,2''-dioxodispiro[indoline-3,2'-pyrrolidine-3',3''-indoline]-4'-carboxylate'
_space_group_IT_number 14
_symmetry_cell_setting monoclinic
_symmetry_space_group_name_Hall '-P 2yn'
_symmetry_space_group_name_H-M 'P 1 21/n 1'
_atom_sites_solution_hydrogens geom
_atom_sites_solution_primary direct
_atom_sites_solution_secondary difmap
_audit_creation_method SHELXL-97
_cell_angle_alpha 90.00
_cell_angle_beta 105.026(2)
_cell_angle_gamma 90.00
_cell_formula_units_Z 4
_cell_length_a 9.2543(4)
_cell_length_b 18.1387(7)
_cell_length_c 12.5147(5)
_cell_measurement_reflns_used 5021
_cell_measurement_temperature 293(2)
_cell_measurement_theta_max 28.33
_cell_measurement_theta_min 2.02
_cell_volume 2028.90(14)
_computing_cell_refinement 'SAINT (Bruker, 2008)'
_computing_data_collection 'APEX2 (Bruker, 2008)'
_computing_data_reduction 'SAINT (Bruker, 2008)'
_computing_molecular_graphics 'ORTEP-3 for Windows (Farrugia, 2012)'
_computing_publication_material 'SHELXL97 (Sheldrick, 2008) and PLATON (Spek, 2009)'
_computing_structure_refinement 'SHELXL97 (Sheldrick, 2008)'
_computing_structure_solution 'SHELXS97 (Sheldrick, 2008)'
_diffrn_ambient_temperature 293(2)
_diffrn_measured_fraction_theta_full 0.992
_diffrn_measured_fraction_theta_max 0.992
_diffrn_measurement_device_type 'Bruker APEXII CCD area detector'
_diffrn_measurement_method '\w and \f scans'
_diffrn_radiation_monochromator graphite
_diffrn_radiation_source 'fine-focus sealed tube'
_diffrn_radiation_type MoK\a
_diffrn_radiation_wavelength 0.71073
_diffrn_reflns_av_R_equivalents 0.0297
_diffrn_reflns_av_sigmaI/netI 0.0258
_diffrn_reflns_limit_h_max 12
_diffrn_reflns_limit_h_min -12
_diffrn_reflns_limit_k_max 24
_diffrn_reflns_limit_k_min -24
_diffrn_reflns_limit_l_max 16
_diffrn_reflns_limit_l_min -16
_diffrn_reflns_number 18586
_diffrn_reflns_theta_full 28.33
_diffrn_reflns_theta_max 28.33
_diffrn_reflns_theta_min 2.02
_diffrn_standards_number 0
_exptl_absorpt_coefficient_mu 0.223
_exptl_absorpt_correction_T_max 0.9567
_exptl_absorpt_correction_T_min 0.9361
_exptl_absorpt_correction_type multi-scan
_exptl_absorpt_process_details '(SADABS; Bruker, 2008)'
_exptl_crystal_colour colourless
_exptl_crystal_density_diffrn 1.394
_exptl_crystal_density_method 'not measured'
_exptl_crystal_description Block
_exptl_crystal_F_000 888
_exptl_crystal_size_max 0.30
_exptl_crystal_size_mid 0.25
_exptl_crystal_size_min 0.20
_refine_diff_density_max 0.333
_refine_diff_density_min -0.205
_refine_ls_extinction_method none
_refine_ls_goodness_of_fit_ref 1.055
_refine_ls_hydrogen_treatment mixed
_refine_ls_matrix_type full
_refine_ls_number_parameters 278
_refine_ls_number_reflns 5021
_refine_ls_number_restraints 0
_refine_ls_restrained_S_all 1.055
_refine_ls_R_factor_all 0.0598
_refine_ls_R_factor_gt 0.0414
_refine_ls_shift/su_max 0.000
_refine_ls_shift/su_mean 0.000
_refine_ls_structure_factor_coef Fsqd
_refine_ls_weighting_details 'calc w=1/[\s^2^(Fo^2^)+(0.0572P)^2^+0.6292P] where P=(Fo^2^+2Fc^2^)/3'
_refine_ls_weighting_scheme calc
_refine_ls_wR_factor_gt 0.1098
_refine_ls_wR_factor_ref 0.1249
_reflns_number_gt 3789
_reflns_number_total 5021
_reflns_threshold_expression I>2sigma(I)
_cod_data_source_file sj5312.cif
_cod_data_source_block I
_cod_original_sg_symbol_H-M 'P 21/n'
_cod_database_code 2238020
_cod_database_fobs_code 2238020

loop_
_symmetry_equiv_pos_as_xyz
'x, y, z'
'-x+1/2, y+1/2, -z+1/2'
'-x, -y, -z'
'x-1/2, -y-1/2, z-1/2'

loop_
_atom_site_type_symbol
_atom_site_label
_atom_site_fract_x
_atom_site_fract_y
_atom_site_fract_z
_atom_site_U_iso_or_equiv
_atom_site_adp_type
_atom_site_calc_flag
_atom_site_refinement_flags
_atom_site_occupancy
_atom_site_symmetry_multiplicity
C C1 0.59371(19) 0.05207(9) 0.28439(13) 0.0423(4) Uani d . 1 1
C C2 0.45435(17) 0.08424(8) 0.24338(12) 0.0358(3) Uani d . 1 1
H H2 0.3891 0.0908 0.2880 0.043 Uiso calc R 1 1
C C3 0.41592(15) 0.10629(8) 0.13379(12) 0.0301(3) Uani d . 1 1
C C4 0.51723(16) 0.09636(8) 0.06936(12) 0.0334(3) Uani d . 1 1
C C5 0.65753(18) 0.06619(10) 0.11172(15) 0.0446(4) Uani d . 1 1
H H5 0.7247 0.0612 0.0683 0.053 Uiso calc R 1 1
C C6 0.69446(19) 0.04367(10) 0.22136(16) 0.0486(4) Uani d . 1 1
H H6 0.7877 0.0228 0.2525 0.058 Uiso calc R 1 1
C C7 0.27545(15) 0.14084(8) 0.06175(11) 0.0294(3) Uani d . 1 1
C C8 0.30532(17) 0.13446(8) -0.05324(12) 0.0340(3) Uani d . 1 1
C C9 0.11746(16) 0.10891(9) 0.05792(13) 0.0365(3) Uani d . 1 1
H H9 0.0726 0.0954 -0.0194 0.044 Uiso calc R 1 1
C C10 0.02656(18) 0.17386(9) 0.08235(17) 0.0473(4) Uani d . 1 1
H H10A -0.0777 0.1698 0.0417 0.057 Uiso calc R 1 1
H H10B 0.0331 0.1775 0.1608 0.057 Uiso calc R 1 1
C C11 0.0415(2) 0.30826(11) 0.0677(2) 0.0601(5) Uani d . 1 1
H H11A 0.0551 0.3134 0.1460 0.090 Uiso calc R 1 1
H H11B -0.0631 0.3117 0.0308 0.090 Uiso calc R 1 1
H H11C 0.0949 0.3467 0.0417 0.090 Uiso calc R 1 1
C C12 0.25861(16) 0.22640(8) 0.08568(12) 0.0319(3) Uani d . 1 1
C C13 0.32532(18) 0.24031(8) 0.21214(13) 0.0361(3) Uani d . 1 1
C C14 0.47566(18) 0.30011(8) 0.12068(13) 0.0362(3) Uani d . 1 1
C C15 0.5915(2) 0.34053(11) 0.09938(15) 0.0489(4) Uani d . 1 1
H H15 0.6722 0.3557 0.1563 0.059 Uiso calc R 1 1
C C16 0.5830(2) 0.35771(11) -0.00992(16) 0.0536(5) Uani d . 1 1
H H16 0.6609 0.3837 -0.0267 0.064 Uiso calc R 1 1
C C17 0.4617(2) 0.33718(11) -0.09432(15) 0.0507(4) Uani d . 1 1
H H17 0.4572 0.3508 -0.1668 0.061 Uiso calc R 1 1
C C18 0.3457(2) 0.29619(9) -0.07182(14) 0.0426(4) Uani d . 1 1
H H18 0.2630 0.2828 -0.1284 0.051 Uiso calc R 1 1
C C19 0.35598(16) 0.27576(8) 0.03628(12) 0.0333(3) Uani d . 1 1
C C20 0.12538(16) 0.03924(9) 0.12354(14) 0.0397(4) Uani d . 1 1
C C21 0.1033(3) -0.01945(12) 0.2852(2) 0.0683(6) Uani d . 1 1
H H21A 0.0331 -0.0556 0.2467 0.102 Uiso calc R 1 1
H H21B 0.0828 -0.0082 0.3548 0.102 Uiso calc R 1 1
H H21C 0.2030 -0.0385 0.2980 0.102 Uiso calc R 1 1
C C22 0.5254(2) 0.11715(12) -0.12913(15) 0.0528(5) Uani d . 1 1
H H22A 0.4533 0.1265 -0.1982 0.079 Uiso calc R 1 1
H H22B 0.5717 0.0701 -0.1322 0.079 Uiso calc R 1 1
H H22C 0.6004 0.1550 -0.1158 0.079 Uiso calc R 1 1
N N1 0.45105(15) 0.11694(7) -0.04029(10) 0.0367(3) Uani d . 1 1
N N2 0.09833(14) 0.23692(7) 0.04428(12) 0.0406(3) Uani d . 1 1
N N3 0.45486(16) 0.27829(8) 0.22362(12) 0.0406(3) Uani d . 1 1
O O1 0.21387(13) 0.14407(7) -0.14168(9) 0.0467(3) Uani d . 1 1
O O2 0.27254(15) 0.22036(7) 0.28633(10) 0.0516(3) Uani d . 1 1
O O3 0.16251(15) -0.01881(7) 0.09239(12) 0.0535(3) Uani d . 1 1
O O4 0.08942(15) 0.04712(7) 0.21895(11) 0.0513(3) Uani d . 1 1
Cl Cl1 0.63981(7) 0.01829(3) 0.41915(4) 0.07053(19) Uani d . 1 1
H H3 0.513(2) 0.2916(11) 0.2850(18) 0.049(5) Uiso d . 1 1

loop_
_atom_site_aniso_label
_atom_site_aniso_U_11
_atom_site_aniso_U_22
_atom_site_aniso_U_33
_atom_site_aniso_U_12
_atom_site_aniso_U_13
_atom_site_aniso_U_23
C1 0.0456(9) 0.0388(8) 0.0358(8) 0.0052(7) -0.0016(7) 0.0025(6)
C2 0.0376(8) 0.0349(7) 0.0336(8) 0.0014(6) 0.0071(6) 0.0003(6)
C3 0.0270(6) 0.0294(7) 0.0325(7) -0.0002(5) 0.0053(5) -0.0014(5)
C4 0.0305(7) 0.0335(7) 0.0356(8) -0.0014(6) 0.0076(6) -0.0012(6)
C5 0.0316(8) 0.0501(9) 0.0524(10) 0.0058(7) 0.0117(7) -0.0023(8)
C6 0.0341(8) 0.0506(10) 0.0540(10) 0.0111(7) -0.0014(7) -0.0009(8)
C7 0.0263(7) 0.0323(7) 0.0286(7) -0.0005(5) 0.0052(5) -0.0001(5)
C8 0.0367(8) 0.0330(7) 0.0310(7) -0.0001(6) 0.0067(6) -0.0023(6)
C9 0.0269(7) 0.0396(8) 0.0411(8) -0.0036(6) 0.0054(6) 0.0015(6)
C10 0.0304(8) 0.0446(9) 0.0689(12) 0.0030(7) 0.0162(8) 0.0085(8)
C11 0.0521(11) 0.0455(10) 0.0865(15) 0.0154(8) 0.0250(10) 0.0088(10)
C12 0.0308(7) 0.0327(7) 0.0323(7) 0.0014(6) 0.0082(6) 0.0022(6)
C13 0.0410(8) 0.0346(7) 0.0343(8) 0.0038(6) 0.0130(6) -0.0011(6)
C14 0.0392(8) 0.0342(7) 0.0354(8) -0.0014(6) 0.0099(6) -0.0026(6)
C15 0.0441(9) 0.0532(10) 0.0481(10) -0.0141(8) 0.0093(8) -0.0031(8)
C16 0.0530(11) 0.0557(11) 0.0569(11) -0.0133(8) 0.0231(9) 0.0038(9)
C17 0.0635(11) 0.0524(10) 0.0403(9) -0.0060(9) 0.0206(8) 0.0075(8)
C18 0.0465(9) 0.0432(9) 0.0353(8) -0.0043(7) 0.0057(7) 0.0043(7)
C19 0.0350(7) 0.0313(7) 0.0340(7) -0.0006(6) 0.0100(6) -0.0004(6)
C20 0.0264(7) 0.0416(8) 0.0490(9) -0.0062(6) 0.0059(6) -0.0003(7)
C21 0.0829(16) 0.0602(13) 0.0651(14) 0.0020(11) 0.0252(12) 0.0181(10)
C22 0.0556(11) 0.0664(12) 0.0441(10) 0.0031(9) 0.0265(8) 0.0001(8)
N1 0.0373(7) 0.0425(7) 0.0319(6) 0.0029(5) 0.0122(5) -0.0009(5)
N2 0.0295(6) 0.0379(7) 0.0538(8) 0.0059(5) 0.0096(6) 0.0070(6)
N3 0.0455(8) 0.0442(8) 0.0300(7) -0.0070(6) 0.0060(6) -0.0053(6)
O1 0.0484(7) 0.0567(7) 0.0291(6) 0.0048(6) -0.0004(5) -0.0010(5)
O2 0.0606(8) 0.0612(8) 0.0394(6) -0.0015(6) 0.0243(6) 0.0023(6)
O3 0.0497(7) 0.0394(7) 0.0746(9) 0.0012(5) 0.0218(7) -0.0042(6)
O4 0.0610(8) 0.0437(7) 0.0529(7) 0.0004(6) 0.0213(6) 0.0059(6)
Cl1 0.0869(4) 0.0727(4) 0.0425(3) 0.0259(3) -0.0003(2) 0.0164(2)

loop_
_atom_type_symbol
_atom_type_description
_atom_type_scat_dispersion_real
_atom_type_scat_dispersion_imag
_atom_type_scat_source
C C 0.0033 0.0016 'International Tables Vol C Tables 4.2.6.8 and 6.1.1.4'
H H 0.0000 0.0000 'International Tables Vol C Tables 4.2.6.8 and 6.1.1.4'
N N 0.0061 0.0033 'International Tables Vol C Tables 4.2.6.8 and 6.1.1.4'
O O 0.0106 0.0060 'International Tables Vol C Tables 4.2.6.8 and 6.1.1.4'
Cl Cl 0.1484 0.1585 'International Tables Vol C Tables 4.2.6.8 and 6.1.1.4'

loop_
_geom_angle_atom_site_label_1
_geom_angle_atom_site_label_2
_geom_angle_atom_site_label_3
_geom_angle
C6 C1 C2 122.50(15)
C6 C1 Cl1 118.94(13)
C2 C1 Cl1 118.52(14)
C3 C2 C1 117.63(15)
C3 C2 H2 121.2
C1 C2 H2 121.2
C2 C3 C4 119.74(13)
C2 C3 C7 132.13(13)
C4 C3 C7 108.12(12)
C5 C4 C3 122.27(14)
C5 C4 N1 127.60(14)
C3 C4 N1 110.03(13)
C4 C5 C6 117.53(15)
C4 C5 H5 121.2
C6 C5 H5 121.2
C1 C6 C5 120.29(15)
C1 C6 H6 119.9
C5 C6 H6 119.9
C3 C7 C8 101.03(11)
C3 C7 C9 121.19(12)
C8 C7 C9 109.70(12)
C3 C7 C12 113.69(11)
C8 C7 C12 107.37(11)
C9 C7 C12 103.31(11)
O1 C8 N1 125.30(14)
O1 C8 C7 126.00(14)
N1 C8 C7 108.70(12)
C20 C9 C10 119.54(14)
C20 C9 C7 112.55(12)
C10 C9 C7 105.56(12)
C20 C9 H9 106.1
C10 C9 H9 106.1
C7 C9 H9 106.1
N2 C10 C9 102.60(13)
N2 C10 H10A 111.2
C9 C10 H10A 111.2
N2 C10 H10B 111.2
C9 C10 H10B 111.2
H10A C10 H10B 109.2
N2 C11 H11A 109.5
N2 C11 H11B 109.5
H11A C11 H11B 109.5
N2 C11 H11C 109.5
H11A C11 H11C 109.5
H11B C11 H11C 109.5
N2 C12 C19 116.02(12)
N2 C12 C13 116.05(12)
C19 C12 C13 101.40(12)
N2 C12 C7 101.61(11)
C19 C12 C7 113.69(12)
C13 C12 C7 108.35(11)
O2 C13 N3 126.24(15)
O2 C13 C12 126.59(15)
N3 C13 C12 107.17(13)
C15 C14 C19 121.86(15)
C15 C14 N3 128.56(15)
C19 C14 N3 109.57(13)
C14 C15 C16 117.50(16)
C14 C15 H15 121.2
C16 C15 H15 121.2
C17 C16 C15 121.52(17)
C17 C16 H16 119.2
C15 C16 H16 119.2
C16 C17 C18 120.42(16)
C16 C17 H17 119.8
C18 C17 H17 119.8
C19 C18 C17 118.67(16)
C19 C18 H18 120.7
C17 C18 H18 120.7
C18 C19 C14 119.87(14)
C18 C19 C12 131.46(14)
C14 C19 C12 108.64(13)
O3 C20 O4 123.00(16)
O3 C20 C9 122.54(16)
O4 C20 C9 114.46(14)
O4 C21 H21A 109.5
O4 C21 H21B 109.5
H21A C21 H21B 109.5
O4 C21 H21C 109.5
H21A C21 H21C 109.5
H21B C21 H21C 109.5
N1 C22 H22A 109.5
N1 C22 H22B 109.5
H22A C22 H22B 109.5
N1 C22 H22C 109.5
H22A C22 H22C 109.5
H22B C22 H22C 109.5
C8 N1 C4 110.42(12)
C8 N1 C22 124.27(14)
C4 N1 C22 125.28(14)
C12 N2 C11 115.75(14)
C12 N2 C10 106.81(12)
C11 N2 C10 114.29(14)
C13 N3 C14 111.86(14)
C13 N3 H3 125.2(13)
C14 N3 H3 122.7(13)
C20 O4 C21 114.76(15)

loop_
_geom_bond_atom_site_label_1
_geom_bond_atom_site_label_2
_geom_bond_distance
C1 C6 1.377(3)
C1 C2 1.387(2)
C1 Cl1 1.7403(17)
C2 C3 1.384(2)
C2 H2 0.9300
C3 C4 1.398(2)
C3 C7 1.5125(19)
C4 C5 1.382(2)
C4 N1 1.401(2)
C5 C6 1.387(3)
C5 H5 0.9300
C6 H6 0.9300
C7 C8 1.539(2)
C7 C9 1.5617(19)
C7 C12 1.596(2)
C8 O1 1.2190(18)
C8 N1 1.354(2)
C9 C20 1.499(2)
C9 C10 1.524(2)
C9 H9 0.9800
C10 N2 1.463(2)
C10 H10A 0.9700
C10 H10B 0.9700
C11 N2 1.455(2)
C11 H11A 0.9600
C11 H11B 0.9600
C11 H11C 0.9600
C12 N2 1.4514(18)
C12 C19 1.511(2)
C12 C13 1.563(2)
C13 O2 1.2110(19)
C13 N3 1.358(2)
C14 C15 1.381(2)
C14 C19 1.390(2)
C14 N3 1.408(2)
C15 C16 1.385(3)
C15 H15 0.9300
C16 C17 1.378(3)
C16 H16 0.9300
C17 C18 1.393(2)
C17 H17 0.9300
C18 C19 1.382(2)
C18 H18 0.9300
C20 O3 1.203(2)
C20 O4 1.328(2)
C21 O4 1.452(2)
C21 H21A 0.9600
C21 H21B 0.9600
C21 H21C 0.9600
C22 N1 1.451(2)
C22 H22A 0.9600
C22 H22B 0.9600
C22 H22C 0.9600
N3 H3 0.85(2)

loop_
_geom_hbond_atom_site_label_D
_geom_hbond_atom_site_label_H
_geom_hbond_atom_site_label_A
_geom_hbond_site_symmetry_A
_geom_hbond_distance_DH
_geom_hbond_distance_HA
_geom_hbond_distance_DA
_geom_hbond_angle_DHA
N3 H3 O1 4_666 0.85(2) 2.18(2) 2.9112(18) 143.3(18)
C15 H15 O1 4_666 0.93 2.46 3.156(2) 132.0
C22 H22B O3 3_655 0.96 2.56 3.324(2) 137.1
C5 H5 O3 3_655 0.93 2.61 3.499(2) 160.1
C9 H9 O3 3 0.98 2.54 3.224(2) 126.6
C9 H9 O1 1 0.98 2.42 2.932(2) 112

loop_
_geom_torsion_atom_site_label_1
_geom_torsion_atom_site_label_2
_geom_torsion_atom_site_label_3
_geom_torsion_atom_site_label_4
_geom_torsion
C6 C1 C2 C3 2.0(2)
Cl1 C1 C2 C3 -175.78(11)
C1 C2 C3 C4 -0.6(2)
C1 C2 C3 C7 178.34(15)
C2 C3 C4 C5 -1.2(2)
C7 C3 C4 C5 179.57(14)
C2 C3 C4 N1 175.27(13)
C7 C3 C4 N1 -3.92(16)
C3 C4 C5 C6 1.8(2)
N1 C4 C5 C6 -174.09(15)
C2 C1 C6 C5 -1.4(3)
Cl1 C1 C6 C5 176.30(14)
C4 C5 C6 C1 -0.5(3)
C2 C3 C7 C8 -169.10(15)
C4 C3 C7 C8 9.95(15)
C2 C3 C7 C9 -47.8(2)
C4 C3 C7 C9 131.25(14)
C2 C3 C7 C12 76.21(19)
C4 C3 C7 C12 -104.73(13)
C3 C7 C8 O1 167.44(15)
C9 C7 C8 O1 38.4(2)
C12 C7 C8 O1 -73.23(18)
C3 C7 C8 N1 -13.09(15)
C9 C7 C8 N1 -142.15(13)
C12 C7 C8 N1 106.24(13)
C3 C7 C9 C20 -5.1(2)
C8 C7 C9 C20 111.93(14)
C12 C7 C9 C20 -133.82(13)
C3 C7 C9 C10 126.97(15)
C8 C7 C9 C10 -116.01(14)
C12 C7 C9 C10 -1.77(15)
C20 C9 C10 N2 154.82(14)
C7 C9 C10 N2 26.84(17)
C3 C7 C12 N2 -157.26(12)
C8 C7 C12 N2 91.88(13)
C9 C7 C12 N2 -24.03(14)
C3 C7 C12 C19 77.35(15)
C8 C7 C12 C19 -33.51(15)
C9 C7 C12 C19 -149.42(12)
C3 C7 C12 C13 -34.55(16)
C8 C7 C12 C13 -145.41(12)
C9 C7 C12 C13 98.68(13)
N2 C12 C13 O2 43.1(2)
C19 C12 C13 O2 169.72(16)
C7 C12 C13 O2 -70.37(19)
N2 C12 C13 N3 -137.63(14)
C19 C12 C13 N3 -11.00(15)
C7 C12 C13 N3 108.91(13)
C19 C14 C15 C16 1.4(3)
N3 C14 C15 C16 -177.23(17)
C14 C15 C16 C17 1.8(3)
C15 C16 C17 C18 -2.1(3)
C16 C17 C18 C19 -0.9(3)
C17 C18 C19 C14 4.1(2)
C17 C18 C19 C12 -173.57(16)
C15 C14 C19 C18 -4.4(2)
N3 C14 C19 C18 174.48(14)
C15 C14 C19 C12 173.71(16)
N3 C14 C19 C12 -7.39(17)
N2 C12 C19 C18 -44.6(2)
C13 C12 C19 C18 -171.21(16)
C7 C12 C19 C18 72.7(2)
N2 C12 C19 C14 137.60(14)
C13 C12 C19 C14 10.95(15)
C7 C12 C19 C14 -105.10(14)
C10 C9 C20 O3 161.37(16)
C7 C9 C20 O3 -73.93(19)
C10 C9 C20 O4 -19.2(2)
C7 C9 C20 O4 105.49(15)
O1 C8 N1 C4 -168.84(15)
C7 C8 N1 C4 11.68(16)
O1 C8 N1 C22 9.1(3)
C7 C8 N1 C22 -170.33(15)
C5 C4 N1 C8 171.24(16)
C3 C4 N1 C8 -5.04(17)
C5 C4 N1 C22 -6.7(3)
C3 C4 N1 C22 177.01(15)
C19 C12 N2 C11 -64.38(19)
C13 C12 N2 C11 54.53(19)
C7 C12 N2 C11 171.79(14)
C19 C12 N2 C10 167.10(14)
C13 C12 N2 C10 -73.99(17)
C7 C12 N2 C10 43.27(15)
C9 C10 N2 C12 -45.11(17)
C9 C10 N2 C11 -174.47(15)
O2 C13 N3 C14 -173.29(16)
C12 C13 N3 C14 7.43(17)
C15 C14 N3 C13 178.58(17)
C19 C14 N3 C13 -0.23(19)
O3 C20 O4 C21 2.0(2)
C9 C20 O4 C21 -177.38(16)
